data_2236167
loop_
_publ_author_name
'Cha, Joo Hwan'
'Kang, Yong Koo'
'Cho, Yong Seo'
'Lee, Jae Kyun'
'Woo, Jae Choon'

_publ_section_title
;
 (<i>E</i>)-<i>N</i>-(3,3-Diphenylallylidene)-3-nitroaniline
;
_journal_coeditor_code CV5343
_journal_issue 10
_journal_name_full 'Acta Crystallographica Section E'
_journal_page_first o3030
_journal_paper_doi 10.1107/S1600536812040354
_journal_volume 68
_journal_year 2012
_chemical_formula_iupac 'C21 H16 N2 O2'
_chemical_formula_moiety 'C21 H16 N2 O2'
_chemical_formula_sum 'C21 H16 N2 O2'
_chemical_formula_weight 328.36
_chemical_name_systematic
;
(<i>E</i>)-<i>N</i>-(3,3-Diphenylallylidene)-3-nitroaniline
;
_space_group_IT_number 14
_symmetry_cell_setting monoclinic
_symmetry_space_group_name_Hall '-P 2yn'
_symmetry_space_group_name_H-M 'P 1 21/n 1'
_atom_sites_solution_hydrogens geom
_atom_sites_solution_primary direct
_atom_sites_solution_secondary difmap
_audit_creation_method SHELXL-97
_cell_angle_alpha 90.00
_cell_angle_beta 94.772(4)
_cell_angle_gamma 90.00
_cell_formula_units_Z 4
_cell_length_a 5.8625(7)
_cell_length_b 22.825(3)
_cell_length_c 12.6370(17)
_cell_measurement_reflns_used 8104
_cell_measurement_temperature 296(2)
_cell_measurement_theta_max 27.47
_cell_measurement_theta_min 3.13
_cell_volume 1685.1(4)
_computing_cell_refinement 'RAPID-AUTO (Rigaku, 2006)'
_computing_data_collection 'RAPID-AUTO (Rigaku, 2006)'
_computing_data_reduction 'RAPID-AUTO (Rigaku, 2006)'
_computing_molecular_graphics 'CrystalStructure (Rigaku, 2010)'
_computing_publication_material 'CrystalStructure (Rigaku, 2010)'
_computing_structure_refinement 'SHELXL97 (Sheldrick, 2008)'
_computing_structure_solution 'SHELXS97 (Sheldrick, 2008)'
_diffrn_ambient_temperature 296(2)
_diffrn_detector_area_resol_mean 10.000
_diffrn_measured_fraction_theta_full 0.997
_diffrn_measured_fraction_theta_max 0.997
_diffrn_measurement_device_type 'Rigaku R-AXIS RAPID'
_diffrn_measurement_method \w
_diffrn_radiation_monochromator graphite
_diffrn_radiation_source 'fine-focus sealed tube'
_diffrn_radiation_type MoK\a
_diffrn_radiation_wavelength 0.71075
_diffrn_reflns_av_R_equivalents 0.0304
_diffrn_reflns_av_sigmaI/netI 0.0264
_diffrn_reflns_limit_h_max 7
_diffrn_reflns_limit_h_min -7
_diffrn_reflns_limit_k_max 29
_diffrn_reflns_limit_k_min -29
_diffrn_reflns_limit_l_max 16
_diffrn_reflns_limit_l_min -16
_diffrn_reflns_number 16270
_diffrn_reflns_theta_full 27.48
_diffrn_reflns_theta_max 27.48
_diffrn_reflns_theta_min 3.13
_exptl_absorpt_coefficient_mu 0.084
_exptl_absorpt_correction_T_max 0.9833
_exptl_absorpt_correction_T_min 0.9670
_exptl_absorpt_correction_type multi-scan
_exptl_absorpt_process_details '(ABSCOR; Rigaku, 1995)'
_exptl_crystal_colour colourless
_exptl_crystal_density_diffrn 1.294
_exptl_crystal_density_method 'not measured'
_exptl_crystal_description block
_exptl_crystal_F_000 688
_exptl_crystal_size_max 0.40
_exptl_crystal_size_mid 0.20
_exptl_crystal_size_min 0.20
_refine_diff_density_max 0.182
_refine_diff_density_min -0.251
_refine_ls_extinction_method none
_refine_ls_goodness_of_fit_ref 1.122
_refine_ls_hydrogen_treatment constr
_refine_ls_matrix_type full
_refine_ls_number_parameters 226
_refine_ls_number_reflns 3866
_refine_ls_number_restraints 0
_refine_ls_restrained_S_all 1.122
_refine_ls_R_factor_all 0.0620
_refine_ls_R_factor_gt 0.0425
_refine_ls_shift/su_max 0.001
_refine_ls_shift/su_mean 0.000
_refine_ls_structure_factor_coef Fsqd
_refine_ls_weighting_details 'calc w=1/[\s^2^(Fo^2^)+(0.0750P)^2^] where P=(Fo^2^+2Fc^2^)/3'
_refine_ls_weighting_scheme calc
_refine_ls_wR_factor_gt 0.1252
_refine_ls_wR_factor_ref 0.1361
_reflns_number_gt 2663
_reflns_number_total 3866
_reflns_threshold_expression I>2sigma(I)
_cod_data_source_file cv5343.cif
_cod_data_source_block I
_cod_original_sg_symbol_H-M 'P 21/n'
_cod_database_code 2236167
_cod_database_fobs_code 2236167

loop_
_symmetry_equiv_pos_as_xyz
'x, y, z'
'-x+1/2, y+1/2, -z+1/2'
'-x, -y, -z'
'x-1/2, -y-1/2, z-1/2'

loop_
_atom_site_type_symbol
_atom_site_label
_atom_site_fract_x
_atom_site_fract_y
_atom_site_fract_z
_atom_site_U_iso_or_equiv
_atom_site_adp_type
_atom_site_calc_flag
_atom_site_refinement_flags
_atom_site_occupancy
_atom_site_symmetry_multiplicity
O O1 1.2806(3) 0.79532(9) 0.84554(13) 0.1205(6) Uani d . 1 1
O O2 1.5869(3) 0.74640(6) 0.83527(11) 0.0942(5) Uani d . 1 1
N N1 1.14274(19) 0.90554(5) 0.51096(9) 0.0464(3) Uani d . 1 1
N N2 1.4414(3) 0.78014(6) 0.79813(11) 0.0690(4) Uani d . 1 1
C C1 0.5605(3) 1.01496(6) 0.15119(11) 0.0525(4) Uani d . 1 1
H H1 0.6562 1.0034 0.0999 0.063 Uiso calc R 1 1
C C2 0.3920(3) 1.05589(7) 0.12595(13) 0.0613(4) Uani d . 1 1
H H2 0.3776 1.0724 0.0584 0.074 Uiso calc R 1 1
C C3 0.2448(3) 1.07259(7) 0.19989(13) 0.0573(4) Uani d . 1 1
H H3 0.1292 1.0996 0.1820 0.069 Uiso calc R 1 1
C C4 0.2700(2) 1.04891(6) 0.30091(12) 0.0506(3) Uani d . 1 1
H H4 0.1717 1.0602 0.3513 0.061 Uiso calc R 1 1
C C5 0.4406(2) 1.00859(6) 0.32705(11) 0.0452(3) Uani d . 1 1
H H5 0.4567 0.9931 0.3953 0.054 Uiso calc R 1 1
C C6 0.5893(2) 0.99065(5) 0.25294(10) 0.0405(3) Uani d . 1 1
C C7 1.0213(2) 0.90953(7) 0.14288(12) 0.0557(4) Uani d . 1 1
H H7 1.1302 0.9376 0.1645 0.067 Uiso calc R 1 1
C C8 1.0584(3) 0.87204(8) 0.05913(13) 0.0639(4) Uani d . 1 1
H H8 1.1913 0.8756 0.0243 0.077 Uiso calc R 1 1
C C9 0.9005(3) 0.82994(7) 0.02771(12) 0.0604(4) Uani d . 1 1
H H9 0.9265 0.8050 -0.0282 0.072 Uiso calc R 1 1
C C10 0.7044(3) 0.82455(6) 0.07869(13) 0.0594(4) Uani d . 1 1
H H10 0.5979 0.7957 0.0580 0.071 Uiso calc R 1 1
C C11 0.6648(2) 0.86225(6) 0.16137(11) 0.0510(3) Uani d . 1 1
H H11 0.5306 0.8587 0.1953 0.061 Uiso calc R 1 1
C C12 0.8224(2) 0.90501(6) 0.19400(10) 0.0410(3) Uani d . 1 1
C C13 0.7721(2) 0.94683(5) 0.28026(10) 0.0398(3) Uani d . 1 1
C C14 0.8838(2) 0.94559(6) 0.37731(10) 0.0442(3) Uani d . 1 1
H H14 0.8489 0.9749 0.4245 0.053 Uiso calc R 1 1
C C15 1.0533(2) 0.90295(6) 0.41509(10) 0.0443(3) Uani d . 1 1
H H15 1.0975 0.8737 0.3699 0.053 Uiso calc R 1 1
C C16 1.3099(2) 0.86430(5) 0.54794(10) 0.0410(3) Uani d . 1 1
C C17 1.2973(2) 0.84251(6) 0.65043(10) 0.0463(3) Uani d . 1 1
H H17 1.1783 0.8536 0.6904 0.056 Uiso calc R 1 1
C C18 1.4632(2) 0.80448(6) 0.69138(11) 0.0482(3) Uani d . 1 1
C C19 1.6476(2) 0.78813(6) 0.63736(13) 0.0539(4) Uani d . 1 1
H H19 1.7594 0.7630 0.6678 0.065 Uiso calc R 1 1
C C20 1.6606(2) 0.81029(6) 0.53643(13) 0.0554(4) Uani d . 1 1
H H20 1.7835 0.8002 0.4981 0.067 Uiso calc R 1 1
C C21 1.4928(2) 0.84741(6) 0.49177(11) 0.0495(3) Uani d . 1 1
H H21 1.5026 0.8613 0.4231 0.059 Uiso calc R 1 1

loop_
_atom_site_aniso_label
_atom_site_aniso_U_11
_atom_site_aniso_U_22
_atom_site_aniso_U_33
_atom_site_aniso_U_12
_atom_site_aniso_U_13
_atom_site_aniso_U_23
O1 0.1312(13) 0.1592(16) 0.0769(10) 0.0438(12) 0.0438(10) 0.0502(10)
O2 0.1215(11) 0.0826(9) 0.0741(9) 0.0176(8) -0.0187(8) 0.0249(7)
N1 0.0500(6) 0.0493(6) 0.0393(6) 0.0027(5) 0.0002(5) 0.0003(5)
N2 0.0866(10) 0.0658(9) 0.0528(8) 0.0040(7) -0.0050(8) 0.0130(7)
C1 0.0609(8) 0.0564(8) 0.0408(7) 0.0120(7) 0.0083(6) 0.0034(6)
C2 0.0769(10) 0.0594(9) 0.0473(8) 0.0162(8) 0.0031(7) 0.0086(7)
C3 0.0589(8) 0.0508(8) 0.0614(9) 0.0128(7) 0.0000(7) -0.0032(7)
C4 0.0492(7) 0.0508(8) 0.0528(8) 0.0019(6) 0.0092(6) -0.0097(6)
C5 0.0489(7) 0.0467(7) 0.0402(7) -0.0042(6) 0.0051(6) -0.0033(6)
C6 0.0439(6) 0.0399(6) 0.0375(6) -0.0028(5) 0.0025(5) -0.0023(5)
C7 0.0442(7) 0.0690(9) 0.0536(8) -0.0002(7) 0.0027(6) -0.0100(7)
C8 0.0522(8) 0.0849(11) 0.0549(9) 0.0185(8) 0.0053(7) -0.0081(8)
C9 0.0762(10) 0.0566(9) 0.0464(8) 0.0275(8) -0.0068(8) -0.0081(7)
C10 0.0752(10) 0.0443(8) 0.0564(9) 0.0008(7) -0.0073(8) -0.0059(6)
C11 0.0552(8) 0.0493(8) 0.0483(8) -0.0040(6) 0.0020(6) -0.0015(6)
C12 0.0420(6) 0.0421(7) 0.0380(7) 0.0047(5) -0.0019(5) 0.0020(5)
C13 0.0409(6) 0.0403(6) 0.0386(6) -0.0033(5) 0.0051(5) 0.0012(5)
C14 0.0474(7) 0.0443(7) 0.0405(7) -0.0004(6) 0.0010(6) -0.0019(5)
C15 0.0479(7) 0.0448(7) 0.0400(7) -0.0032(6) 0.0020(6) -0.0004(5)
C16 0.0439(6) 0.0415(6) 0.0370(6) -0.0037(5) -0.0001(5) -0.0026(5)
C17 0.0477(7) 0.0519(7) 0.0395(7) 0.0006(6) 0.0053(6) -0.0013(6)
C18 0.0559(7) 0.0451(7) 0.0425(7) -0.0035(6) -0.0034(6) 0.0011(6)
C19 0.0528(8) 0.0434(7) 0.0637(9) 0.0046(6) -0.0056(7) -0.0020(6)
C20 0.0485(7) 0.0523(8) 0.0667(10) 0.0017(7) 0.0123(7) -0.0082(7)
C21 0.0544(7) 0.0502(7) 0.0450(7) -0.0032(6) 0.0094(6) -0.0004(6)

loop_
_atom_type_symbol
_atom_type_description
_atom_type_scat_dispersion_real
_atom_type_scat_dispersion_imag
_atom_type_scat_source
C C 0.0033 0.0016 'International Tables Vol C Tables 4.2.6.8 and 6.1.1.4'
H H 0.0000 0.0000 'International Tables Vol C Tables 4.2.6.8 and 6.1.1.4'
N N 0.0061 0.0033 'International Tables Vol C Tables 4.2.6.8 and 6.1.1.4'
O O 0.0106 0.0060 'International Tables Vol C Tables 4.2.6.8 and 6.1.1.4'

loop_
_geom_angle_atom_site_label_1
_geom_angle_atom_site_label_2
_geom_angle_atom_site_label_3
_geom_angle
C15 N1 C16 120.07(12)
O1 N2 O2 122.82(15)
O1 N2 C18 118.43(14)
O2 N2 C18 118.75(16)
C2 C1 C6 120.77(13)
C2 C1 H1 119.6
C6 C1 H1 119.6
C3 C2 C1 120.55(14)
C3 C2 H2 119.7
C1 C2 H2 119.7
C2 C3 C4 119.55(13)
C2 C3 H3 120.2
C4 C3 H3 120.2
C5 C4 C3 120.11(13)
C5 C4 H4 119.9
C3 C4 H4 119.9
C4 C5 C6 121.14(13)
C4 C5 H5 119.4
C6 C5 H5 119.4
C5 C6 C1 117.87(12)
C5 C6 C13 121.42(12)
C1 C6 C13 120.71(12)
C12 C7 C8 120.03(14)
C12 C7 H7 120.0
C8 C7 H7 120.0
C9 C8 C7 120.46(15)
C9 C8 H8 119.8
C7 C8 H8 119.8
C10 C9 C8 120.01(14)
C10 C9 H9 120.0
C8 C9 H9 120.0
C9 C10 C11 119.85(14)
C9 C10 H10 120.1
C11 C10 H10 120.1
C12 C11 C10 120.85(14)
C12 C11 H11 119.6
C10 C11 H11 119.6
C7 C12 C11 118.79(12)
C7 C12 C13 121.17(12)
C11 C12 C13 119.99(11)
C14 C13 C6 120.97(12)
C14 C13 C12 122.78(11)
C6 C13 C12 116.25(10)
C13 C14 C15 125.94(12)
C13 C14 H14 117.0
C15 C14 H14 117.0
N1 C15 C14 119.87(13)
N1 C15 H15 120.1
C14 C15 H15 120.1
C21 C16 C17 118.56(12)
C21 C16 N1 124.11(12)
C17 C16 N1 117.18(12)
C18 C17 C16 119.03(13)
C18 C17 H17 120.5
C16 C17 H17 120.5
C17 C18 C19 123.04(13)
C17 C18 N2 118.09(14)
C19 C18 N2 118.87(13)
C18 C19 C20 117.71(13)
C18 C19 H19 121.1
C20 C19 H19 121.1
C21 C20 C19 120.63(14)
C21 C20 H20 119.7
C19 C20 H20 119.7
C20 C21 C16 120.99(13)
C20 C21 H21 119.5
C16 C21 H21 119.5

loop_
_geom_bond_atom_site_label_1
_geom_bond_atom_site_label_2
_geom_bond_distance
O1 N2 1.209(2)
O2 N2 1.2144(18)
N1 C15 1.2808(16)
N1 C16 1.4101(16)
N2 C18 1.4742(19)
C1 C2 1.378(2)
C1 C6 1.3977(18)
C1 H1 0.9300
C2 C3 1.378(2)
C2 H2 0.9300
C3 C4 1.383(2)
C3 H3 0.9300
C4 C5 1.3792(19)
C4 H4 0.9300
C5 C6 1.3930(18)
C5 H5 0.9300
C6 C13 1.4852(17)
C7 C12 1.383(2)
C7 C8 1.392(2)
C7 H7 0.9300
C8 C9 1.370(2)
C8 H8 0.9300
C9 C10 1.369(2)
C9 H9 0.9300
C10 C11 1.388(2)
C10 H10 0.9300
C11 C12 1.3831(19)
C11 H11 0.9300
C12 C13 1.4965(18)
C13 C14 1.3419(18)
C14 C15 1.4435(18)
C14 H14 0.9300
C15 H15 0.9300
C16 C21 1.3890(19)
C16 C17 1.3950(18)
C17 C18 1.3722(19)
C17 H17 0.9300
C18 C19 1.377(2)
C19 C20 1.380(2)
C19 H19 0.9300
C20 C21 1.383(2)
C20 H20 0.9300
C21 H21 0.9300

loop_
_geom_torsion_atom_site_label_1
_geom_torsion_atom_site_label_2
_geom_torsion_atom_site_label_3
_geom_torsion_atom_site_label_4
_geom_torsion
C6 C1 C2 C3 -1.6(2)
C1 C2 C3 C4 1.4(2)
C2 C3 C4 C5 -0.4(2)
C3 C4 C5 C6 -0.4(2)
C4 C5 C6 C1 0.18(18)
C4 C5 C6 C13 -179.42(11)
C2 C1 C6 C5 0.8(2)
C2 C1 C6 C13 -179.58(13)
C12 C7 C8 C9 -1.0(2)
C7 C8 C9 C10 0.1(2)
C8 C9 C10 C11 0.7(2)
C9 C10 C11 C12 -0.7(2)
C8 C7 C12 C11 1.0(2)
C8 C7 C12 C13 -176.60(13)
C10 C11 C12 C7 -0.2(2)
C10 C11 C12 C13 177.46(12)
C5 C6 C13 C14 -36.10(17)
C1 C6 C13 C14 144.31(14)
C5 C6 C13 C12 143.96(12)
C1 C6 C13 C12 -35.63(16)
C7 C12 C13 C14 -72.33(17)
C11 C12 C13 C14 110.11(14)
C7 C12 C13 C6 107.60(13)
C11 C12 C13 C6 -69.96(15)
C6 C13 C14 C15 175.77(12)
C12 C13 C14 C15 -4.3(2)
C16 N1 C15 C14 -179.44(11)
C13 C14 C15 N1 -177.81(13)
C15 N1 C16 C21 45.24(18)
C15 N1 C16 C17 -139.32(13)
C21 C16 C17 C18 -1.14(18)
N1 C16 C17 C18 -176.83(11)
C16 C17 C18 C19 2.3(2)
C16 C17 C18 N2 -177.55(12)
O1 N2 C18 C17 -1.1(2)
O2 N2 C18 C17 179.95(14)
O1 N2 C18 C19 179.04(17)
O2 N2 C18 C19 0.1(2)
C17 C18 C19 C20 -1.6(2)
N2 C18 C19 C20 178.26(12)
C18 C19 C20 C21 -0.3(2)
C19 C20 C21 C16 1.4(2)
C17 C16 C21 C20 -0.66(19)
N1 C16 C21 C20 174.72(11)
